data_7049584
loop_
_publ_author_name
'Zafar, Mohammad'
'Ramalakshmi, Rongala'
'Rongala, Ramalakshmi'
'Pradhan, Alaka Nanda'
'Pathak, Kriti'
'Roisnel, Thierry'
'Halet, Jean-Fran\,cois'
'Ghosh, Sundargopal'

_publ_section_title
;
 Mercapto-benzothiazolyl based ruthenium(ii) borate complexes: synthesis
 and reactivity towards various phosphines.
;
_journal_issue 21
_journal_name_full 'Dalton transactions (Cambridge, England : 2003)'
_journal_page_first 7413
_journal_page_last 7424
_journal_paper_doi 10.1039/c9dt00498j
_journal_volume 48
_journal_year 2019
_chemical_formula_sum 'C30 H23 B Cl2 N4 O2 P Ru S8'
_chemical_formula_weight 941.75
_space_group_crystal_system triclinic
_space_group_IT_number 2
_space_group_name_Hall '-P 1'
_space_group_name_H-M_alt 'P -1'
_symmetry_space_group_name_Hall '-P 1'
_symmetry_space_group_name_H-M 'P -1'
_atom_sites_solution_hydrogens mixed
_audit_creation_method SHELXL-2014/7
_audit_update_record
;
2019-02-01 deposited with the CCDC.    2019-04-04 downloaded from the CCDC.
;
_cell_angle_alpha 70.467(3)
_cell_angle_beta 83.562(3)
_cell_angle_gamma 81.359(3)
_cell_formula_units_Z 4
_cell_length_a 10.3316(8)
_cell_length_b 19.1974(15)
_cell_length_c 20.2644(17)
_cell_measurement_reflns_used 9625
_cell_measurement_temperature 150(2)
_cell_measurement_theta_max 27.55
_cell_measurement_theta_min 2.54
_cell_volume 3736.7(5)
_computing_cell_refinement 'APEX3 (Bruker, 2015); SAINT (Bruker, 2014)'
_computing_data_collection 'SAINT (Bruker, 2014)'
_computing_data_reduction 'SAINT (Bruker, 2014)'
_computing_molecular_graphics 'SXGRAPH (Farrugia, 1999), Mercury (CSD, 2016)'
_computing_publication_material 'CRYSCALC (T. Roisnel, local program, 2017)'
_computing_structure_refinement 'SHELXL-2014/7 (Sheldrick, 2014)'
_computing_structure_solution 'SHELXT (Sheldrick, 2015)'
_diffrn_ambient_temperature 150(2)
_diffrn_detector '(CMOS) PHOTON 100'
_diffrn_measured_fraction_theta_full 0.998
_diffrn_measured_fraction_theta_max 0.998
_diffrn_measurement_device_type 'D8 VENTURE Bruker AXS'
_diffrn_measurement_method 'rotation images'
_diffrn_radiation_monochromator 'multilayer monochromator'
_diffrn_radiation_probe x-ray
_diffrn_radiation_source 'Incoatec microfocus sealed tube'
_diffrn_radiation_type MoK\a
_diffrn_radiation_wavelength 0.71073
_diffrn_reflns_av_R_equivalents 0.0449
_diffrn_reflns_av_unetI/netI 0.0317
_diffrn_reflns_Laue_measured_fraction_full 0.998
_diffrn_reflns_Laue_measured_fraction_max 0.998
_diffrn_reflns_limit_h_max 13
_diffrn_reflns_limit_h_min -13
_diffrn_reflns_limit_k_max 24
_diffrn_reflns_limit_k_min -24
_diffrn_reflns_limit_l_max 26
_diffrn_reflns_limit_l_min -26
_diffrn_reflns_number 87423
_diffrn_reflns_point_group_measured_fraction_full 0.998
_diffrn_reflns_point_group_measured_fraction_max 0.998
_diffrn_reflns_theta_full 25.242
_diffrn_reflns_theta_max 27.484
_diffrn_reflns_theta_min 3.022
_exptl_absorpt_coefficient_mu 1.089
_exptl_absorpt_correction_T_max 0.877
_exptl_absorpt_correction_T_min 0.817
_exptl_absorpt_process_details
;
  [Sheldrick, G.M. (2014). SADABS Bruker AXS Inc., Madison, Wisconsin, USA]
;
_exptl_crystal_colour red
_exptl_crystal_density_diffrn 1.674
_exptl_crystal_description prism
_exptl_crystal_F_000 1892
_exptl_crystal_size_max 0.200
_exptl_crystal_size_mid 0.170
_exptl_crystal_size_min 0.120
_refine_diff_density_max 1.495
_refine_diff_density_min -2.222
_refine_diff_density_rms 0.126
_refine_ls_extinction_coef 0.00162(15)
_refine_ls_extinction_expression Fc^*^=kFc[1+0.001xFc^2^\l^3^/sin(2\q)]^-1/4^
_refine_ls_extinction_method 'SHELXL-2014/7 (Sheldrick 2014'
_refine_ls_goodness_of_fit_ref 1.075
_refine_ls_hydrogen_treatment mixed
_refine_ls_matrix_type full
_refine_ls_number_parameters 906
_refine_ls_number_reflns 17136
_refine_ls_number_restraints 0
_refine_ls_restrained_S_all 1.075
_refine_ls_R_factor_all 0.0596
_refine_ls_R_factor_gt 0.0462
_refine_ls_shift/su_max 0.002
_refine_ls_shift/su_mean 0.000
_refine_ls_structure_factor_coef Fsqd
_refine_ls_weighting_details 'w=1/[\s^2^(Fo^2^)+(0.0373P)^2^+19.5139P] where P=(Fo^2^+2Fc^2^)/3'
_refine_ls_weighting_scheme calc
_refine_ls_wR_factor_gt 0.1092
_refine_ls_wR_factor_ref 0.1174
_reflns_Friedel_coverage 0.000
_reflns_number_gt 14413
_reflns_number_total 17136
_reflns_threshold_expression 'I > 2\s(I)'
_cod_data_source_file c9dt00498j2.cif
_cod_data_source_block shelx
_cod_depositor_comments 'Adding full bibliography for 7049581--7049587.cif.'
_cod_database_code 7049584
_shelx_shelxl_version_number 2014/7
_shelx_space_group_comment
;
The symmetry employed for this shelxl refinement is uniquely defined
by the following loop, which should always be used as a source of
symmetry information in preference to the above space-group names.
They are only intended as comments.
;

loop_
_space_group_symop_operation_xyz
'x, y, z'
'-x, -y, -z'

loop_
_atom_site_label
_atom_site_type_symbol
_atom_site_fract_x
_atom_site_fract_y
_atom_site_fract_z
_atom_site_U_iso_or_equiv
_atom_site_adp_type
_atom_site_occupancy
_atom_site_site_symmetry_order
_atom_site_calc_flag
_atom_site_refinement_flags_posn
_atom_site_refinement_flags_adp
H78 H 0.243(5) 0.612(3) -0.003(3) 0.029(14) Uiso 1 1 d . .
H28 H 0.719(6) 0.104(4) 0.505(3) 0.05(2) Uiso 1 1 d . .
Ru1 Ru 0.47851(3) 0.22471(2) 0.55251(2) 0.01304(8) Uani 1 1 d . .
S1 S 0.25955(9) 0.26264(5) 0.52803(5) 0.01748(19) Uani 1 1 d . .
S2 S 0.00731(10) 0.23143(6) 0.60738(5) 0.0207(2) Uani 1 1 d . .
C1 C 0.1773(4) 0.2266(2) 0.6062(2) 0.0160(7) Uani 1 1 d . .
C2 C -0.0019(4) 0.1912(2) 0.6979(2) 0.0201(8) Uani 1 1 d . .
C3 C -0.1147(5) 0.1761(3) 0.7432(2) 0.0295(10) Uani 1 1 d . .
H3 H -0.1991 0.1860 0.7254 0.035 Uiso 1 1 calc R U
C4 C -0.0995(5) 0.1466(3) 0.8141(2) 0.0334(11) Uani 1 1 d . .
H4 H -0.1744 0.1354 0.8457 0.040 Uiso 1 1 calc R U
C5 C 0.0238(5) 0.1330(2) 0.8402(2) 0.0268(9) Uani 1 1 d . .
H5 H 0.0313 0.1140 0.8895 0.032 Uiso 1 1 calc R U
C6 C 0.1370(4) 0.1467(2) 0.7956(2) 0.0211(8) Uani 1 1 d . .
H6 H 0.2211 0.1363 0.8139 0.025 Uiso 1 1 calc R U
C7 C 0.1229(4) 0.1760(2) 0.7235(2) 0.0183(8) Uani 1 1 d . .
N8 N 0.2245(3) 0.19454(17) 0.67024(16) 0.0142(6) Uani 1 1 d . .
B9 B 0.3702(4) 0.1857(2) 0.6885(2) 0.0158(8) Uani 1 1 d . .
H9A H 0.428(4) 0.226(3) 0.642(2) 0.019 Uiso 1 1 d . U
H9B H 0.373(4) 0.206(3) 0.730(2) 0.019 Uiso 1 1 d . U
S3 S 0.43835(10) 0.09809(5) 0.57836(5) 0.01699(19) Uani 1 1 d . .
S4 S 0.50565(10) -0.03000(5) 0.70689(5) 0.0202(2) Uani 1 1 d . .
C11 C 0.4544(4) 0.0633(2) 0.6658(2) 0.0157(7) Uani 1 1 d . .
C12 C 0.5086(4) -0.0143(2) 0.7866(2) 0.0194(8) Uani 1 1 d . .
C13 C 0.5442(4) -0.0657(2) 0.8505(2) 0.0254(9) Uani 1 1 d . .
H13 H 0.5655 -0.1171 0.8558 0.030 Uiso 1 1 calc R U
C14 C 0.5476(5) -0.0398(3) 0.9063(2) 0.0281(9) Uani 1 1 d . .
H14 H 0.5713 -0.0737 0.9506 0.034 Uiso 1 1 calc R U
C15 C 0.5165(5) 0.0358(3) 0.8979(2) 0.0285(10) Uani 1 1 d . .
H15 H 0.5215 0.0525 0.9365 0.034 Uiso 1 1 calc R U
C16 C 0.4785(4) 0.0871(2) 0.8345(2) 0.0215(8) Uani 1 1 d . .
H16 H 0.4574 0.1384 0.8294 0.026 Uiso 1 1 calc R U
C17 C 0.4720(4) 0.0611(2) 0.77816(19) 0.0164(7) Uani 1 1 d . .
N18 N 0.4355(3) 0.10328(17) 0.71018(16) 0.0154(6) Uani 1 1 d . .
S5 S 0.69608(10) 0.18885(6) 0.59478(6) 0.0219(2) Uani 1 1 d . .
S6 S 0.85333(12) 0.03794(6) 0.65045(6) 0.0286(2) Uani 1 1 d . .
C21 C 0.7626(4) 0.1056(2) 0.5859(2) 0.0210(8) Uani 1 1 d . .
C22 C 0.8747(4) -0.0224(2) 0.6009(2) 0.0262(9) Uani 1 1 d . .
C23 C 0.9420(5) -0.0941(3) 0.6155(3) 0.0381(12) Uani 1 1 d . .
H23 H 0.9841 -0.1176 0.6581 0.046 Uiso 1 1 calc R U
C24 C 0.9453(5) -0.1298(3) 0.5659(3) 0.0417(13) Uani 1 1 d . .
H24 H 0.9939 -0.1776 0.5737 0.050 Uiso 1 1 calc R U
C25 C 0.8786(5) -0.0967(3) 0.5049(3) 0.0369(11) Uani 1 1 d . .
H25 H 0.8802 -0.1231 0.4726 0.044 Uiso 1 1 calc R U
C26 C 0.8102(5) -0.0263(3) 0.4906(2) 0.0288(10) Uani 1 1 d . .
H26 H 0.7639 -0.0041 0.4492 0.035 Uiso 1 1 calc R U
C27 C 0.8112(4) 0.0112(2) 0.5388(2) 0.0234(8) Uani 1 1 d . .
N28 N 0.7525(4) 0.0821(2) 0.5327(2) 0.0220(7) Uani 1 1 d . .
S7 S 0.51982(10) 0.34796(5) 0.53039(5) 0.01752(19) Uani 1 1 d . .
S8 S 0.64253(11) 0.45678(6) 0.40451(5) 0.0224(2) Uani 1 1 d . .
C31 C 0.5861(4) 0.3716(2) 0.4477(2) 0.0176(7) Uani 1 1 d . .
C32 C 0.6875(4) 0.4317(2) 0.3286(2) 0.0176(8) Uani 1 1 d . .
C33 C 0.7450(4) 0.4729(2) 0.2650(2) 0.0227(8) Uani 1 1 d . .
H33 H 0.7686 0.5208 0.2585 0.027 Uiso 1 1 calc R U
C34 C 0.7667(4) 0.4422(2) 0.2115(2) 0.0225(8) Uani 1 1 d . .
H34 H 0.8052 0.4697 0.1674 0.027 Uiso 1 1 calc R U
C35 C 0.7333(4) 0.3715(2) 0.2209(2) 0.0220(8) Uani 1 1 d . .
H35 H 0.7489 0.3517 0.1832 0.026 Uiso 1 1 calc R U
C36 C 0.6777(4) 0.3299(2) 0.2848(2) 0.0200(8) Uani 1 1 d . .
H36 H 0.6560 0.2815 0.2915 0.024 Uiso 1 1 calc R U
C37 C 0.6547(4) 0.3606(2) 0.33869(19) 0.0171(7) Uani 1 1 d . .
N38 N 0.5997(3) 0.32767(17) 0.40684(16) 0.0158(6) Uani 1 1 d . .
P1 P 0.54398(10) 0.23738(5) 0.44217(5) 0.01478(19) Uani 1 1 d . .
O40 O 0.4326(3) 0.25842(16) 0.38607(14) 0.0218(6) Uani 1 1 d . .
C40 C 0.3828(6) 0.1977(3) 0.3742(3) 0.0429(13) Uani 1 1 d . .
H40A H 0.4537 0.1699 0.3535 0.064 Uiso 1 1 calc R U
H40B H 0.3120 0.2174 0.3421 0.064 Uiso 1 1 calc R U
H40C H 0.3489 0.1645 0.4189 0.064 Uiso 1 1 calc R U
O41 O 0.6507(3) 0.18400(15) 0.42183(14) 0.0212(6) Uani 1 1 d . .
Ru2 Ru 0.38775(3) 0.72504(2) 0.05816(2) 0.01318(8) Uani 1 1 d . .
S11 S 0.59914(10) 0.75957(6) 0.03741(5) 0.01888(19) Uani 1 1 d . .
S12 S 0.83223(9) 0.71792(6) 0.11952(5) 0.01790(19) Uani 1 1 d . .
C51 C 0.6637(4) 0.7216(2) 0.11664(19) 0.0152(7) Uani 1 1 d . .
C52 C 0.8199(4) 0.6757(2) 0.2101(2) 0.0158(7) Uani 1 1 d . .
C53 C 0.9212(4) 0.6546(2) 0.2559(2) 0.0200(8) Uani 1 1 d . .
H53 H 1.0096 0.6608 0.2388 0.024 Uiso 1 1 calc R U
C54 C 0.8884(4) 0.6244(2) 0.3272(2) 0.0205(8) Uani 1 1 d . .
H54 H 0.9551 0.6089 0.3596 0.025 Uiso 1 1 calc R U
C55 C 0.7575(4) 0.6169(2) 0.3515(2) 0.0185(8) Uani 1 1 d . .
H55 H 0.7364 0.5975 0.4005 0.022 Uiso 1 1 calc R U
C56 C 0.6577(4) 0.6369(2) 0.30595(19) 0.0159(7) Uani 1 1 d . .
H56 H 0.5695 0.6304 0.3232 0.019 Uiso 1 1 calc R U
C57 C 0.6900(4) 0.6668(2) 0.23407(19) 0.0145(7) Uani 1 1 d . .
N58 N 0.6023(3) 0.69153(17) 0.17996(16) 0.0135(6) Uani 1 1 d . .
B59 B 0.4505(4) 0.6903(2) 0.1965(2) 0.0148(8) Uani 1 1 d . .
H59A H 0.395(4) 0.730(2) 0.150(2) 0.018 Uiso 1 1 d . U
H59B H 0.415(4) 0.718(2) 0.238(2) 0.018 Uiso 1 1 d . U
S13 S 0.48129(10) 0.59675(5) 0.09135(5) 0.01722(19) Uani 1 1 d . .
S14 S 0.40762(10) 0.47543(5) 0.22086(5) 0.0219(2) Uani 1 1 d . .
C61 C 0.4358(4) 0.5670(2) 0.1782(2) 0.0169(7) Uani 1 1 d . .
C62 C 0.3547(4) 0.4957(2) 0.2979(2) 0.0226(8) Uani 1 1 d . .
C63 C 0.3089(5) 0.4481(3) 0.3617(2) 0.0316(10) Uani 1 1 d . .
H63 H 0.3075 0.3969 0.3683 0.038 Uiso 1 1 calc R U
C64 C 0.2653(5) 0.4775(3) 0.4154(2) 0.0350(11) Uani 1 1 d . .
H64 H 0.2341 0.4458 0.4596 0.042 Uiso 1 1 calc R U
C65 C 0.2669(5) 0.5524(3) 0.4053(2) 0.0310(10) Uani 1 1 d . .
H65 H 0.2350 0.5716 0.4424 0.037 Uiso 1 1 calc R U
C66 C 0.3145(4) 0.6003(2) 0.3414(2) 0.0231(8) Uani 1 1 d . .
H66 H 0.3156 0.6515 0.3349 0.028 Uiso 1 1 calc R U
C67 C 0.3600(4) 0.5710(2) 0.28780(19) 0.0178(8) Uani 1 1 d . .
N68 N 0.4127(3) 0.60926(18) 0.22035(16) 0.0152(6) Uani 1 1 d . .
S15 S 0.17062(9) 0.68868(5) 0.09889(5) 0.01806(19) Uani 1 1 d . .
S16 S 0.06669(10) 0.53946(6) 0.14833(6) 0.0242(2) Uani 1 1 d . .
C71 C 0.1535(4) 0.6069(2) 0.0868(2) 0.0181(8) Uani 1 1 d . .
C72 C 0.0999(4) 0.4813(2) 0.0964(2) 0.0236(9) Uani 1 1 d . .
C73 C 0.0620(5) 0.4117(3) 0.1079(3) 0.0345(11) Uani 1 1 d . .
H73 H 0.0115 0.3879 0.1493 0.041 Uiso 1 1 calc R U
C74 C 0.1001(5) 0.3777(3) 0.0568(3) 0.0397(12) Uani 1 1 d . .
H74 H 0.0728 0.3308 0.0628 0.048 Uiso 1 1 calc R U
C75 C 0.1777(5) 0.4114(3) -0.0031(3) 0.0380(12) Uani 1 1 d . .
H75 H 0.2038 0.3866 -0.0368 0.046 Uiso 1 1 calc R U
C76 C 0.2169(5) 0.4799(3) -0.0139(2) 0.0287(10) Uani 1 1 d . .
H76 H 0.2708 0.5026 -0.0543 0.034 Uiso 1 1 calc R U
C77 C 0.1755(4) 0.5153(2) 0.0359(2) 0.0224(8) Uani 1 1 d . .
N78 N 0.2011(3) 0.5853(2) 0.03279(18) 0.0194(7) Uani 1 1 d . .
S17 S 0.29357(10) 0.84968(5) 0.03118(5) 0.01742(19) Uani 1 1 d . .
S18 S 0.18468(11) 0.95988(5) -0.09928(5) 0.0212(2) Uani 1 1 d . .
C81 C 0.2615(4) 0.8730(2) -0.0531(2) 0.0169(7) Uani 1 1 d . .
C82 C 0.1939(4) 0.9339(2) -0.1747(2) 0.0187(8) Uani 1 1 d . .
C83 C 0.1496(4) 0.9760(2) -0.2401(2) 0.0219(8) Uani 1 1 d . .
H83 H 0.1068 1.0252 -0.2483 0.026 Uiso 1 1 calc R U
C84 C 0.1696(4) 0.9440(2) -0.2929(2) 0.0222(8) Uani 1 1 d . .
H84 H 0.1402 0.9718 -0.3381 0.027 Uiso 1 1 calc R U
C85 C 0.2324(4) 0.8713(2) -0.2810(2) 0.0215(8) Uani 1 1 d . .
H85 H 0.2462 0.8507 -0.3182 0.026 Uiso 1 1 calc R U
C86 C 0.2744(4) 0.8292(2) -0.2151(2) 0.0192(8) Uani 1 1 d . .
H86 H 0.3154 0.7795 -0.2065 0.023 Uiso 1 1 calc R U
C87 C 0.2554(4) 0.8611(2) -0.16195(19) 0.0159(7) Uani 1 1 d . .
N88 N 0.2918(3) 0.82799(17) -0.09222(16) 0.0154(6) Uani 1 1 d . .
P11 P 0.37296(10) 0.73551(5) -0.05279(5) 0.01539(19) Uani 1 1 d . .
O39 O 0.5041(3) 0.75037(17) -0.10443(15) 0.0245(6) Uani 1 1 d . .
C90 C 0.5766(6) 0.6902(4) -0.1241(4) 0.0538(16) Uani 1 1 d . .
H90A H 0.6018 0.6491 -0.0818 0.081 Uiso 1 1 calc R U
H90B H 0.6557 0.7071 -0.1530 0.081 Uiso 1 1 calc R U
H90C H 0.5223 0.6732 -0.1509 0.081 Uiso 1 1 calc R U
O91 O 0.3021(3) 0.68487(16) -0.07500(14) 0.0230(6) Uani 1 1 d . .
C101 C 0.8641(10) 0.8540(7) 0.8902(5) 0.103(3) Uani 1 1 d . .
H10A H 0.8710 0.9079 0.8774 0.124 Uiso 1 1 calc R U
H10B H 0.7749 0.8457 0.9123 0.124 Uiso 1 1 calc R U
Cl11 Cl 0.97268(17) 0.80759(10) 0.94984(10) 0.0629(4) Uani 1 1 d . .
Cl12 Cl 0.8807(3) 0.8307(2) 0.81298(13) 0.1250(11) Uani 1 1 d . .
C201 C 0.0158(10) 0.3714(8) 0.3865(6) 0.122(4) Uani 1 1 d . .
H20A H 0.0934 0.3696 0.4118 0.147 Uiso 1 1 calc R U
H20B H -0.0281 0.4232 0.3725 0.147 Uiso 1 1 calc R U
Cl21 Cl -0.0861(2) 0.31632(13) 0.44020(12) 0.0809(6) Uani 1 1 d . .
Cl22 Cl 0.0710(3) 0.3466(2) 0.30750(15) 0.1410(14) Uani 1 1 d . .

loop_
_atom_site_aniso_label
_atom_site_aniso_U_11
_atom_site_aniso_U_22
_atom_site_aniso_U_33
_atom_site_aniso_U_23
_atom_site_aniso_U_13
_atom_site_aniso_U_12
Ru1 0.01592(15) 0.01358(14) 0.01008(13) -0.00354(11) 0.00068(10) -0.00503(11)
S1 0.0177(4) 0.0204(5) 0.0122(4) -0.0016(3) -0.0011(3) -0.0041(4)
S2 0.0171(5) 0.0283(5) 0.0184(4) -0.0095(4) 0.0004(4) -0.0041(4)
C1 0.0180(18) 0.0127(17) 0.0183(18) -0.0063(14) -0.0011(14) -0.0024(14)
C2 0.022(2) 0.022(2) 0.0180(18) -0.0105(16) 0.0054(15) -0.0047(16)
C3 0.022(2) 0.042(3) 0.028(2) -0.019(2) 0.0086(18) -0.0073(19)
C4 0.033(3) 0.042(3) 0.026(2) -0.016(2) 0.0148(19) -0.010(2)
C5 0.039(3) 0.023(2) 0.0159(19) -0.0068(16) 0.0078(17) -0.0024(18)
C6 0.031(2) 0.0147(18) 0.0166(18) -0.0058(15) 0.0012(16) -0.0018(16)
C7 0.025(2) 0.0131(17) 0.0181(18) -0.0080(14) 0.0052(15) -0.0033(15)
N8 0.0168(15) 0.0104(14) 0.0151(14) -0.0040(12) 0.0011(12) -0.0023(12)
B9 0.021(2) 0.0130(19) 0.0128(18) -0.0034(15) -0.0023(16) -0.0018(16)
S3 0.0231(5) 0.0163(4) 0.0140(4) -0.0068(3) -0.0009(3) -0.0058(4)
S4 0.0257(5) 0.0125(4) 0.0223(5) -0.0058(4) -0.0017(4) -0.0018(4)
C11 0.0146(17) 0.0152(18) 0.0176(18) -0.0053(14) 0.0020(14) -0.0048(14)
C12 0.0208(19) 0.0178(19) 0.0195(19) -0.0047(15) -0.0037(15) -0.0035(15)
C13 0.025(2) 0.018(2) 0.027(2) 0.0005(17) -0.0048(17) -0.0007(16)
C14 0.032(2) 0.025(2) 0.019(2) 0.0040(17) -0.0061(17) -0.0038(18)
C15 0.037(3) 0.031(2) 0.017(2) -0.0045(18) -0.0064(18) -0.008(2)
C16 0.030(2) 0.0178(19) 0.0175(18) -0.0038(15) -0.0042(16) -0.0066(16)
C17 0.0183(18) 0.0151(18) 0.0145(17) -0.0021(14) -0.0019(14) -0.0039(14)
N18 0.0198(16) 0.0135(15) 0.0133(14) -0.0039(12) -0.0035(12) -0.0030(12)
S5 0.0173(5) 0.0265(5) 0.0272(5) -0.0153(4) -0.0047(4) -0.0012(4)
S6 0.0313(6) 0.0271(6) 0.0304(6) -0.0113(5) -0.0142(5) 0.0007(4)
C21 0.0157(19) 0.026(2) 0.024(2) -0.0098(17) -0.0022(15) -0.0046(16)
C22 0.023(2) 0.024(2) 0.034(2) -0.0119(18) -0.0052(18) -0.0048(17)
C23 0.040(3) 0.025(2) 0.051(3) -0.011(2) -0.016(2) -0.003(2)
C24 0.039(3) 0.025(2) 0.065(4) -0.020(2) -0.002(3) -0.005(2)
C25 0.039(3) 0.032(3) 0.048(3) -0.023(2) 0.006(2) -0.012(2)
C26 0.031(2) 0.030(2) 0.031(2) -0.0161(19) 0.0046(19) -0.0096(19)
C27 0.020(2) 0.025(2) 0.026(2) -0.0094(17) 0.0025(16) -0.0061(16)
N28 0.0219(18) 0.0250(19) 0.0207(18) -0.0102(15) -0.0031(15) -0.0003(15)
S7 0.0257(5) 0.0162(4) 0.0124(4) -0.0064(3) 0.0046(3) -0.0079(4)
S8 0.0361(6) 0.0171(5) 0.0166(4) -0.0080(4) 0.0086(4) -0.0130(4)
C31 0.0213(19) 0.0163(18) 0.0162(17) -0.0052(14) 0.0016(15) -0.0075(15)
C32 0.023(2) 0.0158(18) 0.0152(17) -0.0061(14) 0.0031(15) -0.0054(15)
C33 0.031(2) 0.0169(19) 0.0192(19) -0.0046(15) 0.0058(16) -0.0072(16)
C34 0.026(2) 0.024(2) 0.0154(18) -0.0047(16) 0.0071(16) -0.0081(17)
C35 0.029(2) 0.024(2) 0.0151(18) -0.0102(16) 0.0058(16) -0.0083(17)
C36 0.027(2) 0.0184(19) 0.0175(18) -0.0097(15) 0.0051(15) -0.0062(16)
C37 0.0193(19) 0.0184(19) 0.0126(17) -0.0030(14) 0.0008(14) -0.0057(15)
N38 0.0196(16) 0.0143(15) 0.0131(14) -0.0036(12) 0.0042(12) -0.0068(12)
P1 0.0201(5) 0.0145(4) 0.0108(4) -0.0044(3) 0.0013(3) -0.0064(4)
O40 0.0277(15) 0.0240(15) 0.0157(13) -0.0055(11) -0.0036(11) -0.0094(12)
C40 0.047(3) 0.042(3) 0.051(3) -0.021(3) -0.014(3) -0.019(3)
O41 0.0306(16) 0.0169(14) 0.0161(13) -0.0064(11) 0.0028(11) -0.0037(12)
Ru2 0.01540(15) 0.01361(14) 0.00935(13) -0.00256(10) -0.00048(10) -0.00104(11)
S11 0.0181(5) 0.0228(5) 0.0120(4) -0.0002(4) 0.0007(3) -0.0051(4)
S12 0.0149(4) 0.0219(5) 0.0168(4) -0.0059(4) 0.0016(3) -0.0049(4)
C51 0.0172(18) 0.0125(17) 0.0161(17) -0.0050(14) 0.0027(14) -0.0044(14)
C52 0.0182(18) 0.0141(17) 0.0170(17) -0.0072(14) -0.0007(14) -0.0027(14)
C53 0.0185(19) 0.022(2) 0.0226(19) -0.0100(16) -0.0027(15) -0.0047(15)
C54 0.025(2) 0.0181(19) 0.0203(19) -0.0069(15) -0.0107(16) -0.0007(16)
C55 0.027(2) 0.0123(17) 0.0163(18) -0.0041(14) -0.0038(15) -0.0021(15)
C56 0.0191(19) 0.0137(17) 0.0164(17) -0.0059(14) -0.0002(14) -0.0043(14)
C57 0.0174(18) 0.0092(16) 0.0170(17) -0.0047(13) -0.0007(14) -0.0008(13)
N58 0.0160(15) 0.0116(14) 0.0118(14) -0.0027(11) -0.0004(12) -0.0009(12)
B59 0.015(2) 0.0148(19) 0.0119(18) -0.0011(15) -0.0009(15) -0.0020(15)
S13 0.0194(5) 0.0167(4) 0.0143(4) -0.0053(3) 0.0006(3) 0.0010(4)
S14 0.0251(5) 0.0144(4) 0.0242(5) -0.0026(4) -0.0019(4) -0.0044(4)
C61 0.0134(17) 0.0166(18) 0.0186(18) -0.0029(14) -0.0015(14) -0.0020(14)
C62 0.020(2) 0.023(2) 0.022(2) -0.0006(16) -0.0027(16) -0.0057(16)
C63 0.031(2) 0.027(2) 0.030(2) 0.0032(19) -0.0022(19) -0.0141(19)
C64 0.038(3) 0.041(3) 0.019(2) 0.0053(19) 0.0008(19) -0.019(2)
C65 0.033(2) 0.044(3) 0.0147(19) -0.0045(19) 0.0031(17) -0.015(2)
C66 0.024(2) 0.029(2) 0.0170(19) -0.0046(16) -0.0009(16) -0.0099(17)
C67 0.0149(18) 0.0222(19) 0.0130(17) 0.0004(15) -0.0039(14) -0.0043(15)
N68 0.0145(15) 0.0160(15) 0.0137(14) -0.0027(12) 0.0003(12) -0.0034(12)
S15 0.0163(4) 0.0189(5) 0.0208(5) -0.0092(4) 0.0009(4) -0.0025(4)
S16 0.0224(5) 0.0214(5) 0.0291(5) -0.0099(4) 0.0070(4) -0.0058(4)
C71 0.0136(18) 0.0197(19) 0.0208(19) -0.0064(15) -0.0029(14) -0.0001(14)
C72 0.021(2) 0.019(2) 0.031(2) -0.0099(17) -0.0021(17) -0.0013(16)
C73 0.026(2) 0.023(2) 0.056(3) -0.016(2) 0.004(2) -0.0050(18)
C74 0.035(3) 0.023(2) 0.068(4) -0.024(2) -0.007(3) 0.000(2)
C75 0.044(3) 0.032(3) 0.048(3) -0.027(2) -0.014(2) 0.006(2)
C76 0.032(2) 0.029(2) 0.028(2) -0.0133(19) -0.0050(18) 0.0015(19)
C77 0.023(2) 0.019(2) 0.027(2) -0.0097(17) -0.0062(16) 0.0002(16)
N78 0.0213(17) 0.0209(17) 0.0168(16) -0.0073(14) -0.0014(13) -0.0025(14)
S17 0.0268(5) 0.0152(4) 0.0104(4) -0.0049(3) -0.0028(3) 0.0002(4)
S18 0.0333(6) 0.0147(4) 0.0157(4) -0.0062(4) -0.0068(4) 0.0038(4)
C81 0.0190(19) 0.0142(17) 0.0175(18) -0.0052(14) 0.0002(14) -0.0029(14)
C82 0.024(2) 0.0166(18) 0.0156(18) -0.0056(15) -0.0030(15) -0.0010(15)
C83 0.027(2) 0.0177(19) 0.0202(19) -0.0049(16) -0.0086(16) 0.0021(16)
C84 0.028(2) 0.021(2) 0.0151(18) -0.0026(15) -0.0082(16) 0.0007(17)
C85 0.029(2) 0.023(2) 0.0135(18) -0.0073(15) -0.0034(15) -0.0003(17)
C86 0.022(2) 0.0186(19) 0.0167(18) -0.0053(15) -0.0046(15) -0.0001(15)
C87 0.0196(19) 0.0143(17) 0.0115(16) -0.0008(14) -0.0037(14) -0.0009(14)
N88 0.0185(16) 0.0141(15) 0.0123(14) -0.0028(12) -0.0026(12) -0.0009(12)
P11 0.0208(5) 0.0142(4) 0.0101(4) -0.0038(3) -0.0007(4) 0.0005(4)
O39 0.0271(16) 0.0240(15) 0.0193(14) -0.0073(12) 0.0059(12) 0.0021(12)
C90 0.036(3) 0.052(4) 0.075(4) -0.034(3) 0.011(3) 0.010(3)
O91 0.0397(18) 0.0168(14) 0.0139(13) -0.0051(11) -0.0044(12) -0.0056(12)
C101 0.076(6) 0.135(9) 0.093(7) -0.040(7) -0.020(5) 0.022(6)
Cl11 0.0530(9) 0.0649(10) 0.0672(10) -0.0112(8) -0.0008(8) -0.0215(8)
Cl12 0.115(2) 0.186(3) 0.0553(13) -0.0040(16) 0.0048(13) -0.050(2)
C201 0.070(6) 0.189(13) 0.102(8) -0.021(8) -0.026(6) -0.048(7)
Cl21 0.0706(13) 0.0818(14) 0.0799(13) -0.0165(11) -0.0209(10) 0.0119(11)
Cl22 0.124(3) 0.185(4) 0.0776(17) -0.009(2) -0.0172(17) 0.021(2)

loop_
_atom_type_symbol
_atom_type_description
_atom_type_scat_dispersion_real
_atom_type_scat_dispersion_imag
_atom_type_scat_source
C C 0.0033 0.0016 'International Tables Vol C Tables 4.2.6.8 and 6.1.1.4'
H H 0.0000 0.0000 'International Tables Vol C Tables 4.2.6.8 and 6.1.1.4'
S S 0.1246 0.1234 'International Tables Vol C Tables 4.2.6.8 and 6.1.1.4'
P P 0.1023 0.0942 'International Tables Vol C Tables 4.2.6.8 and 6.1.1.4'
Ru Ru -1.2594 0.8363 'International Tables Vol C Tables 4.2.6.8 and 6.1.1.4'
O O 0.0106 0.0060 'International Tables Vol C Tables 4.2.6.8 and 6.1.1.4'
Cl Cl 0.1484 0.1585 'International Tables Vol C Tables 4.2.6.8 and 6.1.1.4'
N N 0.0061 0.0033 'International Tables Vol C Tables 4.2.6.8 and 6.1.1.4'
B B 0.0013 0.0007 'International Tables Vol C Tables 4.2.6.8 and 6.1.1.4'

loop_
_geom_angle_atom_site_label_1
_geom_angle_atom_site_label_2
_geom_angle_atom_site_label_3
_geom_angle
P1 Ru1 S1 93.44(4)
P1 Ru1 S7 88.06(3)
S1 Ru1 S7 91.98(4)
P1 Ru1 S3 93.27(3)
S1 Ru1 S3 88.86(4)
S7 Ru1 S3 178.38(3)
P1 Ru1 S5 95.00(4)
S1 Ru1 S5 171.21(4)
S7 Ru1 S5 85.86(4)
S3 Ru1 S5 93.10(4)
P1 Ru1 H9A 173.1(14)
S1 Ru1 H9A 86.8(14)
S7 Ru1 H9A 85.1(14)
S3 Ru1 H9A 93.6(14)
S5 Ru1 H9A 84.6(14)
C1 S1 Ru1 103.55(14)
C2 S2 C1 90.58(19)
N8 C1 S1 129.0(3)
N8 C1 S2 113.4(3)
S1 C1 S2 117.6(2)
C7 C2 C3 121.4(4)
C7 C2 S2 110.7(3)
C3 C2 S2 127.9(4)
C4 C3 C2 118.1(4)
C4 C3 H3 121.0
C2 C3 H3 121.0
C3 C4 C5 120.9(4)
C3 C4 H4 119.5
C5 C4 H4 119.5
C4 C5 C6 121.5(4)
C4 C5 H5 119.2
C6 C5 H5 119.2
C7 C6 C5 118.0(4)
C7 C6 H6 121.0
C5 C6 H6 121.0
C6 C7 C2 120.0(4)
C6 C7 N8 126.6(4)
C2 C7 N8 113.4(3)
C1 N8 C7 111.8(3)
C1 N8 B9 126.7(3)
C7 N8 B9 121.1(3)
N18 B9 N8 113.0(3)
N18 B9 H9A 114(2)
N8 B9 H9A 109(2)
N18 B9 H9B 108(3)
N8 B9 H9B 109(3)
H9A B9 H9B 104(3)
C11 S3 Ru1 101.86(13)
C11 S4 C12 90.99(19)
N18 C11 S3 125.5(3)
N18 C11 S4 112.8(3)
S3 C11 S4 121.6(2)
C13 C12 C17 122.2(4)
C13 C12 S4 127.8(3)
C17 C12 S4 110.0(3)
C14 C13 C12 117.9(4)
C14 C13 H13 121.0
C12 C13 H13 121.0
C13 C14 C15 120.6(4)
C13 C14 H14 119.7
C15 C14 H14 119.7
C16 C15 C14 121.6(4)
C16 C15 H15 119.2
C14 C15 H15 119.2
C15 C16 C17 118.2(4)
C15 C16 H16 120.9
C17 C16 H16 120.9
C12 C17 C16 119.4(4)
C12 C17 N18 113.3(3)
C16 C17 N18 127.3(4)
C11 N18 C17 112.7(3)
C11 N18 B9 122.6(3)
C17 N18 B9 124.6(3)
C21 S5 Ru1 111.19(14)
C21 S6 C22 90.9(2)
N28 C21 S5 126.8(3)
N28 C21 S6 110.9(3)
S5 C21 S6 122.3(2)
C27 C22 C23 120.6(4)
C27 C22 S6 109.7(3)
C23 C22 S6 129.7(4)
C24 C23 C22 117.9(5)
C24 C23 H23 121.0
C22 C23 H23 121.0
C23 C24 C25 121.2(5)
C23 C24 H24 119.4
C25 C24 H24 119.4
C26 C25 C24 121.2(5)
C26 C25 H25 119.4
C24 C25 H25 119.4
C25 C26 C27 117.9(5)
C25 C26 H26 121.0
C27 C26 H26 121.0
N28 C27 C22 112.5(4)
N28 C27 C26 126.4(4)
C22 C27 C26 121.2(4)
C21 N28 C27 116.0(4)
C21 N28 H28 121(6)
C27 N28 H28 123(6)
C31 S7 Ru1 102.90(14)
C31 S8 C32 91.03(18)
N38 C31 S7 124.5(3)
N38 C31 S8 112.3(3)
S7 C31 S8 123.2(2)
C33 C32 C37 121.0(4)
C33 C32 S8 128.7(3)
C37 C32 S8 110.3(3)
C34 C33 C32 118.1(4)
C34 C33 H33 120.9
C32 C33 H33 120.9
C33 C34 C35 121.3(4)
C33 C34 H34 119.4
C35 C34 H34 119.4
C36 C35 C34 120.6(4)
C36 C35 H35 119.7
C34 C35 H35 119.7
C35 C36 C37 118.4(4)
C35 C36 H36 120.8
C37 C36 H36 120.8
C36 C37 C32 120.6(3)
C36 C37 N38 127.2(4)
C32 C37 N38 112.3(3)
C31 N38 C37 114.0(3)
C31 N38 P1 118.8(3)
C37 N38 P1 127.2(3)
O41 P1 O40 107.21(16)
O41 P1 N38 106.21(16)
O40 P1 N38 92.96(15)
O41 P1 Ru1 122.33(12)
O40 P1 Ru1 117.83(11)
N38 P1 Ru1 105.47(11)
C40 O40 P1 117.3(3)
O40 C40 H40A 109.5
O40 C40 H40B 109.5
H40A C40 H40B 109.5
O40 C40 H40C 109.5
H40A C40 H40C 109.5
H40B C40 H40C 109.5
P11 Ru2 S11 93.05(4)
P11 Ru2 S17 87.86(3)
S11 Ru2 S17 91.74(4)
P11 Ru2 S13 94.62(3)
S11 Ru2 S13 89.00(4)
S17 Ru2 S13 177.37(3)
P11 Ru2 S15 96.15(4)
S11 Ru2 S15 170.79(4)
S17 Ru2 S15 88.06(4)
S13 Ru2 S15 90.80(3)
P11 Ru2 H59A 172.6(14)
S11 Ru2 H59A 85.7(14)
S17 Ru2 H59A 84.9(14)
S13 Ru2 H59A 92.7(14)
S15 Ru2 H59A 85.1(14)
C51 S11 Ru2 103.87(13)
C51 S12 C52 90.58(18)
N58 C51 S11 128.8(3)
N58 C51 S12 113.4(3)
S11 C51 S12 117.8(2)
C57 C52 C53 121.9(4)
C57 C52 S12 110.5(3)
C53 C52 S12 127.5(3)
C54 C53 C52 117.9(4)
C54 C53 H53 121.0
C52 C53 H53 121.0
C53 C54 C55 120.2(4)
C53 C54 H54 119.9
C55 C54 H54 119.9
C56 C55 C54 121.8(4)
C56 C55 H55 119.1
C54 C55 H55 119.1
C55 C56 C57 118.4(4)
C55 C56 H56 120.8
C57 C56 H56 120.8
C52 C57 C56 119.7(4)
C52 C57 N58 113.6(3)
C56 C57 N58 126.7(3)
C51 N58 C57 111.9(3)
C51 N58 B59 126.4(3)
C57 N58 B59 121.4(3)
N68 B59 N58 111.5(3)
N68 B59 H59A 113(2)
N58 B59 H59A 110(2)
N68 B59 H59B 111(2)
N58 B59 H59B 110(2)
H59A B59 H59B 101(3)
C61 S13 Ru2 101.42(14)
C61 S14 C62 90.80(19)
N68 C61 S13 126.0(3)
N68 C61 S14 113.0(3)
S13 C61 S14 121.0(2)
C63 C62 C67 121.5(4)
C63 C62 S14 128.2(4)
C67 C62 S14 110.3(3)
C62 C63 C64 118.3(4)
C62 C63 H63 120.8
C64 C63 H63 120.8
C65 C64 C63 120.6(4)
C65 C64 H64 119.7
C63 C64 H64 119.7
C64 C65 C66 121.2(4)
C64 C65 H65 119.4
C66 C65 H65 119.4
C67 C66 C65 118.5(4)
C67 C66 H66 120.8
C65 C66 H66 120.8
C66 C67 C62 119.9(4)
C66 C67 N68 127.3(4)
C62 C67 N68 112.8(3)
C61 N68 C67 112.8(3)
C61 N68 B59 122.0(3)
C67 N68 B59 125.0(3)
C71 S15 Ru2 111.41(14)
C71 S16 C72 91.1(2)
N78 C71 S15 126.8(3)
N78 C71 S16 111.1(3)
S15 C71 S16 122.2(2)
C73 C72 C77 120.7(4)
C73 C72 S16 129.7(4)
C77 C72 S16 109.7(3)
C72 C73 C74 117.9(5)
C72 C73 H73 121.0
C74 C73 H73 121.0
C73 C74 C75 121.2(5)
C73 C74 H74 119.4
C75 C74 H74 119.4
C76 C75 C74 120.8(5)
C76 C75 H75 119.6
C74 C75 H75 119.6
C75 C76 C77 118.3(5)
C75 C76 H76 120.9
C77 C76 H76 120.9
N78 C77 C76 126.5(4)
N78 C77 C72 112.4(4)
C76 C77 C72 121.1(4)
C71 N78 C77 115.8(4)
C71 N78 H78 124(3)
C77 N78 H78 120(3)
C81 S17 Ru2 103.28(14)
C81 S18 C82 90.69(18)
N88 C81 S17 124.6(3)
N88 C81 S18 112.7(3)
S17 C81 S18 122.7(2)
C83 C82 C87 121.4(4)
C83 C82 S18 128.0(3)
C87 C82 S18 110.6(3)
C84 C83 C82 117.9(4)
C84 C83 H83 121.0
C82 C83 H83 121.0
C83 C84 C85 121.3(4)
C83 C84 H84 119.4
C85 C84 H84 119.4
C86 C85 C84 120.4(4)
C86 C85 H85 119.8
C84 C85 H85 119.8
C85 C86 C87 118.7(4)
C85 C86 H86 120.7
C87 C86 H86 120.7
C86 C87 C82 120.4(3)
C86 C87 N88 127.3(3)
C82 C87 N88 112.4(3)
C81 N88 C87 113.6(3)
C81 N88 P11 118.8(3)
C87 N88 P11 127.6(3)
O91 P11 O39 107.04(17)
O91 P11 N88 105.49(16)
O39 P11 N88 93.72(15)
O91 P11 Ru2 123.21(12)
O39 P11 Ru2 117.15(12)
N88 P11 Ru2 105.32(11)
C90 O39 P11 119.0(3)
O39 C90 H90A 109.5
O39 C90 H90B 109.5
H90A C90 H90B 109.5
O39 C90 H90C 109.5
H90A C90 H90C 109.5
H90B C90 H90C 109.5
Cl11 C101 Cl12 116.1(6)
Cl11 C101 H10A 108.3
Cl12 C101 H10A 108.3
Cl11 C101 H10B 108.3
Cl12 C101 H10B 108.3
H10A C101 H10B 107.4
Cl21 C201 Cl22 113.6(7)
Cl21 C201 H20A 108.8
Cl22 C201 H20A 108.8
Cl21 C201 H20B 108.8
Cl22 C201 H20B 108.8
H20A C201 H20B 107.7

loop_
_geom_bond_atom_site_label_1
_geom_bond_atom_site_label_2
_geom_bond_distance
Ru1 P1 2.2052(10)
Ru1 S1 2.3258(10)
Ru1 S7 2.3523(10)
Ru1 S3 2.3995(10)
Ru1 S5 2.4152(11)
Ru1 H9A 1.85(4)
S1 C1 1.689(4)
S2 C2 1.734(4)
S2 C1 1.743(4)
C1 N8 1.348(5)
C2 C7 1.398(6)
C2 C3 1.403(6)
C3 C4 1.376(7)
C3 H3 0.9500
C4 C5 1.390(7)
C4 H4 0.9500
C5 C6 1.396(6)
C5 H5 0.9500
C6 C7 1.395(5)
C6 H6 0.9500
C7 N8 1.413(5)
N8 B9 1.561(5)
B9 N18 1.560(5)
B9 H9A 1.16(5)
B9 H9B 1.04(5)
S3 C11 1.689(4)
S4 C11 1.732(4)
S4 C12 1.744(4)
C11 N18 1.346(5)
C12 C13 1.389(6)
C12 C17 1.397(5)
C13 C14 1.383(6)
C13 H13 0.9500
C14 C15 1.393(7)
C14 H14 0.9500
C15 C16 1.388(6)
C15 H15 0.9500
C16 C17 1.401(5)
C16 H16 0.9500
C17 N18 1.405(5)
S5 C21 1.701(4)
S6 C21 1.746(4)
S6 C22 1.747(5)
C21 N28 1.320(5)
C22 C27 1.395(6)
C22 C23 1.397(7)
C23 C24 1.388(8)
C23 H23 0.9500
C24 C25 1.393(8)
C24 H24 0.9500
C25 C26 1.382(7)
C25 H25 0.9500
C26 C27 1.395(6)
C26 H26 0.9500
C27 N28 1.375(6)
N28 H28 0.68(6)
S7 C31 1.677(4)
S8 C31 1.731(4)
S8 C32 1.755(4)
C31 N38 1.349(5)
C32 C33 1.388(5)
C32 C37 1.400(5)
C33 C34 1.380(6)
C33 H33 0.9500
C34 C35 1.398(6)
C34 H34 0.9500
C35 C36 1.386(5)
C35 H35 0.9500
C36 C37 1.389(5)
C36 H36 0.9500
C37 N38 1.406(5)
N38 P1 1.796(3)
P1 O41 1.509(3)
P1 O40 1.621(3)
O40 C40 1.441(5)
C40 H40A 0.9800
C40 H40B 0.9800
C40 H40C 0.9800
Ru2 P11 2.2101(10)
Ru2 S11 2.3301(10)
Ru2 S17 2.3485(10)
Ru2 S13 2.4031(10)
Ru2 S15 2.4230(10)
Ru2 H59A 1.90(4)
S11 C51 1.693(4)
S12 C51 1.739(4)
S12 C52 1.739(4)
C51 N58 1.347(5)
C52 C57 1.391(5)
C52 C53 1.400(5)
C53 C54 1.388(6)
C53 H53 0.9500
C54 C55 1.398(6)
C54 H54 0.9500
C55 C56 1.385(5)
C55 H55 0.9500
C56 C57 1.397(5)
C56 H56 0.9500
C57 N58 1.412(5)
N58 B59 1.569(5)
B59 N68 1.564(5)
B59 H59A 1.14(4)
B59 H59B 1.12(4)
S13 C61 1.694(4)
S14 C61 1.732(4)
S14 C62 1.744(4)
C61 N68 1.343(5)
C62 C63 1.389(6)
C62 C67 1.400(6)
C63 C64 1.390(7)
C63 H63 0.9500
C64 C65 1.386(7)
C64 H64 0.9500
C65 C66 1.400(6)
C65 H65 0.9500
C66 C67 1.390(6)
C66 H66 0.9500
C67 N68 1.409(5)
S15 C71 1.704(4)
S16 C71 1.748(4)
S16 C72 1.750(4)
C71 N78 1.318(5)
C72 C73 1.386(6)
C72 C77 1.395(6)
C73 C74 1.390(7)
C73 H73 0.9500
C74 C75 1.395(8)
C74 H74 0.9500
C75 C76 1.376(7)
C75 H75 0.9500
C76 C77 1.390(6)
C76 H76 0.9500
C77 N78 1.388(5)
N78 H78 0.86(5)
S17 C81 1.672(4)
S18 C81 1.736(4)
S18 C82 1.749(4)
C81 N88 1.340(5)
C82 C83 1.388(5)
C82 C87 1.397(5)
C83 C84 1.385(6)
C83 H83 0.9500
C84 C85 1.401(6)
C84 H84 0.9500
C85 C86 1.389(5)
C85 H85 0.9500
C86 C87 1.389(5)
C86 H86 0.9500
C87 N88 1.410(5)
N88 P11 1.802(3)
P11 O91 1.505(3)
P11 O39 1.616(3)
O39 C90 1.426(6)
C90 H90A 0.9800
C90 H90B 0.9800
C90 H90C 0.9800
C101 Cl11 1.672(9)
C101 Cl12 1.751(10)
C101 H10A 0.9900
C101 H10B 0.9900
C201 Cl21 1.649(11)
C201 Cl22 1.826(13)
C201 H20A 0.9900
C201 H20B 0.9900

loop_
_geom_torsion_atom_site_label_1
_geom_torsion_atom_site_label_2
_geom_torsion_atom_site_label_3
_geom_torsion_atom_site_label_4
_geom_torsion
Ru1 S1 C1 N8 10.2(4)
Ru1 S1 C1 S2 -170.91(17)
C2 S2 C1 N8 1.7(3)
C2 S2 C1 S1 -177.4(2)
C1 S2 C2 C7 0.2(3)
C1 S2 C2 C3 178.4(4)
C7 C2 C3 C4 0.8(7)
S2 C2 C3 C4 -177.2(4)
C2 C3 C4 C5 0.8(7)
C3 C4 C5 C6 -1.9(7)
C4 C5 C6 C7 1.3(6)
C5 C6 C7 C2 0.3(6)
C5 C6 C7 N8 179.0(4)
C3 C2 C7 C6 -1.4(6)
S2 C2 C7 C6 177.0(3)
C3 C2 C7 N8 179.8(4)
S2 C2 C7 N8 -1.9(4)
S1 C1 N8 C7 175.9(3)
S2 C1 N8 C7 -3.0(4)
S1 C1 N8 B9 2.8(6)
S2 C1 N8 B9 -176.1(3)
C6 C7 N8 C1 -175.6(4)
C2 C7 N8 C1 3.2(4)
C6 C7 N8 B9 -2.1(6)
C2 C7 N8 B9 176.7(3)
C1 N8 B9 N18 -110.7(4)
C7 N8 B9 N18 76.8(4)
Ru1 S3 C11 N18 25.5(4)
Ru1 S3 C11 S4 -151.5(2)
C12 S4 C11 N18 -2.4(3)
C12 S4 C11 S3 174.9(3)
C11 S4 C12 C13 -179.1(4)
C11 S4 C12 C17 -0.6(3)
C17 C12 C13 C14 -2.5(6)
S4 C12 C13 C14 175.8(3)
C12 C13 C14 C15 -0.2(7)
C13 C14 C15 C16 1.5(7)
C14 C15 C16 C17 -0.1(7)
C13 C12 C17 C16 3.9(6)
S4 C12 C17 C16 -174.6(3)
C13 C12 C17 N18 -178.0(4)
S4 C12 C17 N18 3.4(4)
C15 C16 C17 C12 -2.5(6)
C15 C16 C17 N18 179.7(4)
S3 C11 N18 C17 -172.4(3)
S4 C11 N18 C17 4.8(4)
S3 C11 N18 B9 11.9(5)
S4 C11 N18 B9 -170.9(3)
C12 C17 N18 C11 -5.4(5)
C16 C17 N18 C11 172.5(4)
C12 C17 N18 B9 170.2(3)
C16 C17 N18 B9 -11.9(6)
N8 B9 N18 C11 63.9(5)
N8 B9 N18 C17 -111.4(4)
Ru1 S5 C21 N28 39.4(4)
Ru1 S5 C21 S6 -139.3(2)
C22 S6 C21 N28 -0.2(3)
C22 S6 C21 S5 178.6(3)
C21 S6 C22 C27 -0.7(3)
C21 S6 C22 C23 179.6(5)
C27 C22 C23 C24 1.2(7)
S6 C22 C23 C24 -179.1(4)
C22 C23 C24 C25 -2.9(8)
C23 C24 C25 C26 2.0(8)
C24 C25 C26 C27 0.8(7)
C23 C22 C27 N28 -178.8(4)
S6 C22 C27 N28 1.4(5)
C23 C22 C27 C26 1.6(7)
S6 C22 C27 C26 -178.2(3)
C25 C26 C27 N28 177.9(4)
C25 C26 C27 C22 -2.5(7)
S5 C21 N28 C27 -177.7(3)
S6 C21 N28 C27 1.1(5)
C22 C27 N28 C21 -1.7(5)
C26 C27 N28 C21 177.9(4)
Ru1 S7 C31 N38 3.8(4)
Ru1 S7 C31 S8 -177.3(2)
C32 S8 C31 N38 -0.5(3)
C32 S8 C31 S7 -179.4(3)
C31 S8 C32 C33 -179.7(4)
C31 S8 C32 C37 1.5(3)
C37 C32 C33 C34 1.2(6)
S8 C32 C33 C34 -177.5(3)
C32 C33 C34 C35 -0.6(7)
C33 C34 C35 C36 -0.3(7)
C34 C35 C36 C37 0.8(7)
C35 C36 C37 C32 -0.3(6)
C35 C36 C37 N38 -179.9(4)
C33 C32 C37 C36 -0.7(6)
S8 C32 C37 C36 178.1(3)
C33 C32 C37 N38 179.0(4)
S8 C32 C37 N38 -2.1(4)
S7 C31 N38 C37 178.3(3)
S8 C31 N38 C37 -0.7(4)
S7 C31 N38 P1 0.0(5)
S8 C31 N38 P1 -178.99(19)
C36 C37 N38 C31 -178.4(4)
C32 C37 N38 C31 1.9(5)
C36 C37 N38 P1 -0.3(6)
C32 C37 N38 P1 180.0(3)
C31 N38 P1 O41 -135.2(3)
C37 N38 P1 O41 46.7(4)
C31 N38 P1 O40 115.9(3)
C37 N38 P1 O40 -62.2(3)
C31 N38 P1 Ru1 -4.1(3)
C37 N38 P1 Ru1 177.9(3)
O41 P1 O40 C40 51.6(4)
N38 P1 O40 C40 159.6(3)
Ru1 P1 O40 C40 -91.2(3)
Ru2 S11 C51 N58 -12.1(4)
Ru2 S11 C51 S12 166.60(17)
C52 S12 C51 N58 -1.1(3)
C52 S12 C51 S11 180.0(2)
C51 S12 C52 C57 -0.4(3)
C51 S12 C52 C53 -178.3(4)
C57 C52 C53 C54 -0.4(6)
S12 C52 C53 C54 177.3(3)
C52 C53 C54 C55 -1.0(6)
C53 C54 C55 C56 1.9(6)
C54 C55 C56 C57 -1.4(6)
C53 C52 C57 C56 0.9(6)
S12 C52 C57 C56 -177.2(3)
C53 C52 C57 N58 179.8(3)
S12 C52 C57 N58 1.8(4)
C55 C56 C57 C52 0.0(5)
C55 C56 C57 N58 -178.8(3)
S11 C51 N58 C57 -178.9(3)
S12 C51 N58 C57 2.3(4)
S11 C51 N58 B59 -5.4(6)
S12 C51 N58 B59 175.9(3)
C52 C57 N58 C51 -2.7(4)
C56 C57 N58 C51 176.2(4)
C52 C57 N58 B59 -176.6(3)
C56 C57 N58 B59 2.3(5)
C51 N58 B59 N68 113.8(4)
C57 N58 B59 N68 -73.2(4)
Ru2 S13 C61 N68 -27.5(4)
Ru2 S13 C61 S14 149.7(2)
C62 S14 C61 N68 2.8(3)
C62 S14 C61 S13 -174.7(3)
C61 S14 C62 C63 178.7(4)
C61 S14 C62 C67 0.3(3)
C67 C62 C63 C64 1.4(7)
S14 C62 C63 C64 -176.8(4)
C62 C63 C64 C65 0.4(7)
C63 C64 C65 C66 -1.2(8)
C64 C65 C66 C67 0.3(7)
C65 C66 C67 C62 1.5(6)
C65 C66 C67 N68 -179.3(4)
C63 C62 C67 C66 -2.4(6)
S14 C62 C67 C66 176.1(3)
C63 C62 C67 N68 178.3(4)
S14 C62 C67 N68 -3.2(4)
S13 C61 N68 C67 172.2(3)
S14 C61 N68 C67 -5.2(4)
S13 C61 N68 B59 -11.6(5)
S14 C61 N68 B59 171.0(3)
C66 C67 N68 C61 -173.8(4)
C62 C67 N68 C61 5.4(5)
C66 C67 N68 B59 10.2(6)
C62 C67 N68 B59 -170.6(3)
N58 B59 N68 C61 -61.7(4)
N58 B59 N68 C67 114.0(4)
Ru2 S15 C71 N78 -38.4(4)
Ru2 S15 C71 S16 141.4(2)
C72 S16 C71 N78 0.2(3)
C72 S16 C71 S15 -179.6(3)
C71 S16 C72 C73 -179.1(5)
C71 S16 C72 C77 0.6(3)
C77 C72 C73 C74 -0.9(7)
S16 C72 C73 C74 178.8(4)
C72 C73 C74 C75 2.1(8)
C73 C74 C75 C76 -1.1(8)
C74 C75 C76 C77 -1.0(7)
C75 C76 C77 N78 -177.6(4)
C75 C76 C77 C72 2.1(7)
C73 C72 C77 N78 178.6(4)
S16 C72 C77 N78 -1.2(5)
C73 C72 C77 C76 -1.1(7)
S16 C72 C77 C76 179.1(3)
S15 C71 N78 C77 178.9(3)
S16 C71 N78 C77 -0.9(4)
C76 C77 N78 C71 -178.9(4)
C72 C77 N78 C71 1.4(5)
Ru2 S17 C81 N88 -2.6(4)
Ru2 S17 C81 S18 177.7(2)
C82 S18 C81 N88 0.1(3)
C82 S18 C81 S17 179.9(3)
C81 S18 C82 C83 179.8(4)
C81 S18 C82 C87 -0.5(3)
C87 C82 C83 C84 -0.8(6)
S18 C82 C83 C84 178.9(3)
C82 C83 C84 C85 0.1(7)
C83 C84 C85 C86 0.9(7)
C84 C85 C86 C87 -1.3(6)
C85 C86 C87 C82 0.7(6)
C85 C86 C87 N88 -179.5(4)
C83 C82 C87 C86 0.4(6)
S18 C82 C87 C86 -179.3(3)
C83 C82 C87 N88 -179.5(4)
S18 C82 C87 N88 0.8(4)
S17 C81 N88 C87 -179.4(3)
S18 C81 N88 C87 0.3(4)
S17 C81 N88 P11 -0.1(5)
S18 C81 N88 P11 179.68(18)
C86 C87 N88 C81 179.4(4)
C82 C87 N88 C81 -0.7(5)
C86 C87 N88 P11 0.1(6)
C82 C87 N88 P11 180.0(3)
C81 N88 P11 O91 134.6(3)
C87 N88 P11 O91 -46.2(4)
C81 N88 P11 O39 -116.6(3)
C87 N88 P11 O39 62.7(3)
C81 N88 P11 Ru2 2.9(3)
C87 N88 P11 Ru2 -177.9(3)
O91 P11 O39 C90 -40.0(4)
N88 P11 O39 C90 -147.5(4)
Ru2 P11 O39 C90 103.2(4)
